data_2011590
loop_
_publ_author_name
'Okabe, Nobuo'
'Tsujita, Michihiro'

_publ_section_title
<i>catena</i>-Poly[[diaqualithium(I)]-\m-[9<i>H</i>-purine-2,6(1<i>H</i>,3<i>H</i>)-dionato-<i>O</i>^2^:<i>N</i>^7^]]
_journal_issue 12
_journal_name_full 'Acta Crystallographica Section C'
_journal_page_first 1418
_journal_page_last 1419
_journal_paper_doi 10.1107/S0108270100011999
_journal_volume 56
_journal_year 2000
_chemical_formula_iupac '[Li (C5 H3 N4 O2 )(H2 O)2]'
_chemical_formula_moiety 'C5 H7 Li N4 O4 '
_chemical_formula_sum 'C5 H7 Li N4 O4'
_chemical_formula_weight 194.08
_chemical_name_systematic
;
Diaquabis[3,7-dihydro-1H-purine-2,6-dione]lithium(I)
;
_space_group_IT_number 1
_symmetry_cell_setting triclinic
_symmetry_space_group_name_Hall 'P 1'
_symmetry_space_group_name_H-M 'P 1'
_cell_angle_alpha 102.237(7)
_cell_angle_beta 93.676(8)
_cell_angle_gamma 104.154(6)
_cell_formula_units_Z 1
_cell_length_a 5.4017(5)
_cell_length_b 8.3903(7)
_cell_length_c 4.6325(4)
_cell_measurement_reflns_used 25
_cell_measurement_temperature 293(2)
_cell_measurement_theta_max 14.45
_cell_measurement_theta_min 12.70
_cell_volume 197.46(3)
_computing_cell_refinement 'MSC/AFC Diffractometer Control Software'
_computing_data_collection
;
MSC/AFC Diffractometer Control Software (Molecular Structure
Corporation, 1992)
;
_computing_data_reduction 'TEXSAN and PROCESS (Molecular Structure Corporation, 1992)'
_computing_molecular_graphics 'ORTEPII (Johnson, 1976) and PLATON (Spek, 2000)'
_computing_publication_material 'IUCr SHELXL97 template'
_computing_structure_refinement 'SHELXL97 (Sheldrick, 1997)'
_computing_structure_solution
;
SIR88 (Burla et al., 1989) and DIRDIF (Beurskens et al., 1994)
;
_diffrn_ambient_temperature 293(2)
_diffrn_measured_fraction_theta_full 1.000
_diffrn_measured_fraction_theta_max 1.000
_diffrn_measurement_device_type 'Rigaku AFC-5R'
_diffrn_measurement_method \w-2\q
_diffrn_radiation_monochromator graphite
_diffrn_radiation_source 'fine-focus sealed tube'
_diffrn_radiation_type MoK\a
_diffrn_radiation_wavelength .71073
_diffrn_reflns_av_R_equivalents .018
_diffrn_reflns_av_sigmaI/netI .0994
_diffrn_reflns_limit_h_max 7
_diffrn_reflns_limit_h_min -7
_diffrn_reflns_limit_k_max 10
_diffrn_reflns_limit_k_min -10
_diffrn_reflns_limit_l_max 6
_diffrn_reflns_limit_l_min 0
_diffrn_reflns_number 1015
_diffrn_reflns_theta_full 27.50
_diffrn_reflns_theta_max 27.50
_diffrn_reflns_theta_min 2.58
_diffrn_standards_decay_% .07
_diffrn_standards_interval_count 150
_diffrn_standards_number 3
_exptl_absorpt_coefficient_mu .138
_exptl_absorpt_correction_type none
_exptl_crystal_colour colorless
_exptl_crystal_density_diffrn 1.632
_exptl_crystal_density_method 'not measured'
_exptl_crystal_description prism
_exptl_crystal_F_000 100
_exptl_crystal_size_max .13
_exptl_crystal_size_mid .12
_exptl_crystal_size_min .10
_refine_diff_density_max .175
_refine_diff_density_min -.221
_refine_ls_extinction_method 'none required'
_refine_ls_goodness_of_fit_ref .868
_refine_ls_hydrogen_treatment mixed
_refine_ls_matrix_type full
_refine_ls_number_parameters 140
_refine_ls_number_reflns 903
_refine_ls_number_restraints 7
_refine_ls_restrained_S_all .864
_refine_ls_R_factor_all .055
_refine_ls_R_factor_gt .032
_refine_ls_shift/su_max .000
_refine_ls_shift/su_mean .000
_refine_ls_structure_factor_coef Fsqd
_refine_ls_weighting_details 'w = 1/[\s^2^(Fo^2^)]'
_refine_ls_weighting_scheme calc
_refine_ls_wR_factor_ref .096
_reflns_number_gt 722
_reflns_number_total 903
_reflns_threshold_expression I>2\s(I)
_cod_data_source_file bk1536.cif
_cod_data_source_block II
_cod_original_formula_sum 'C5 H7 Li N4 O4 '
_cod_database_code 2011590
_cod_database_fobs_code 2011590

loop_
_symmetry_equiv_pos_as_xyz
'x, y, z'

loop_
_atom_site_label
_atom_site_fract_x
_atom_site_fract_y
_atom_site_fract_z
_atom_site_U_iso_or_equiv
_atom_site_adp_type
_atom_site_calc_flag
_atom_site_refinement_flags
_atom_site_occupancy
_atom_site_disorder_assembly
_atom_site_disorder_group
_atom_site_type_symbol
Li1 .5000(10) .5000(6) .5001(13) .0304(12) Uani d . 1 . . Li
O1 .2554(4) -.3906(3) .3795(6) .0326(6) Uani d . 1 . . O
O2 .6462(4) .1030(3) .1529(5) .0325(6) Uani d . 1 . . O
O3 .7090(5) .6592(3) .8618(5) .0341(6) Uani d D 1 . . O
H31 .751(10) .592(6) .963(11) .054 Uiso d D 1 . . H
H32 .854(7) .695(6) .797(11) .054 Uiso d D 1 . . H
O4 .7537(4) .4451(3) .2435(5) .0309(5) Uani d D 1 . . O
H41 .913(6) .482(6) .320(11) .054 Uiso d D 1 . . H
H42 .727(10) .336(3) .194(13) .054 Uiso d D 1 . . H
N1 .4430(5) -.1383(3) .2833(7) .0256(6) Uani d . 1 . . N
H1 .5356 -.1904 .1748 .031 Uiso calc R 1 . . H
N3 .1145(5) -.1657(3) .5998(6) .0260(6) Uani d . 1 . . N
N7 .3050(6) .2707(4) .5623(7) .0304(6) Uani d . 1 . . N
N9 .0275(5) .1067(4) .7833(6) .0300(6) Uani d . 1 . . N
H9 -.0906 .0779 .8926 .036 Uiso calc R 1 . . H
C2 .2662(5) -.2344(4) .4279(7) .0245(7) Uani d . 1 . . C
C4 .1513(5) .0030(4) .6187(7) .0223(6) Uani d . 1 . . C
C5 .3236(5) .1062(4) .4826(7) .0222(6) Uani d . 1 . . C
C6 .4839(6) .0325(4) .2973(7) .0218(6) Uani d . 1 . . C
C8 .1259(7) .2641(4) .7419(8) .0320(7) Uani d . 1 . . C
H8 .0721 .3579 .8315 .038 Uiso calc R 1 . . H

loop_
_atom_site_aniso_label
_atom_site_aniso_U_11
_atom_site_aniso_U_22
_atom_site_aniso_U_33
_atom_site_aniso_U_12
_atom_site_aniso_U_13
_atom_site_aniso_U_23
Li1 .029(3) .019(2) .047(3) .009(2) .010(2) .012(2)
O1 .0289(11) .0161(11) .0547(15) .0070(9) .0093(11) .0101(10)
O2 .0335(12) .0251(12) .0436(14) .0088(9) .0271(11) .0105(10)
O3 .0390(14) .0328(14) .0336(14) .0109(11) .0156(11) .0100(11)
O4 .0280(11) .0222(11) .0432(14) .0048(9) .0143(10) .0081(10)
N1 .0255(11) .0191(12) .0345(14) .0082(9) .0143(11) .0059(10)
N3 .0255(13) .0207(13) .0348(14) .0053(10) .0121(11) .0117(11)
N7 .0357(14) .0232(14) .0361(15) .0099(11) .0189(12) .0083(12)
N9 .0303(13) .0261(13) .0372(15) .0084(11) .0217(12) .0089(11)
C2 .0228(14) .0198(15) .0323(17) .0054(11) .0073(13) .0082(13)
C4 .0220(14) .0240(14) .0229(15) .0086(11) .0095(13) .0048(11)
C5 .0230(14) .0180(13) .0266(15) .0045(11) .0105(13) .0066(12)
C6 .0217(13) .0183(14) .0270(15) .0056(11) .0107(12) .0062(11)
C8 .0385(17) .0228(16) .0387(18) .0123(13) .0197(15) .0064(13)

loop_
_atom_type_symbol
_atom_type_description
_atom_type_scat_dispersion_real
_atom_type_scat_dispersion_imag
_atom_type_scat_source
C C .0033 .0016 'International Tables Vol C Tables 4.2.6.8 and 6.1.1.4'
H H .0000 .0000 'International Tables Vol C Tables 4.2.6.8 and 6.1.1.4'
Li Li -.0003 .0001 'International Tables Vol C Tables 4.2.6.8 and 6.1.1.4'
N N .0061 .0033 'International Tables Vol C Tables 4.2.6.8 and 6.1.1.4'
O O .0106 .0060 'International Tables Vol C Tables 4.2.6.8 and 6.1.1.4'

loop_
_geom_angle_atom_site_label_1
_geom_angle_atom_site_label_2
_geom_angle_atom_site_label_3
_geom_angle_site_symmetry_1
_geom_angle_site_symmetry_3
_geom_angle
_geom_angle_publ_flag
O1 Li1 O3 1_565 . 105.5(3) yes
O1 Li1 O4 1_565 . 120.9(3) yes
O1 Li1 N7 1_565 . 108.3(3) yes
O4 Li1 O3 . . 104.1(3) yes
O4 Li1 N7 . . 103.6(2) yes
O3 Li1 N7 . . 114.9(3) yes
C2 O1 Li1 . 1_545 129.8(3) yes
H31 O3 H32 . . 100(5) ?
Li1 O4 H41 . . 117(4) ?
Li1 O4 H42 . . 109(4) ?
H41 O4 H42 . . 104(5) ?
C6 N1 C2 . . 126.3(3) ?
C6 N1 H1 . . 116.8 ?
C2 N1 H1 . . 116.8 ?
C2 N3 C4 . . 113.6(3) ?
C8 N7 C5 . . 104.1(3) ?
C8 N7 Li1 . . 119.3(3) yes
C5 N7 Li1 . . 136.3(3) yes
C8 N9 C4 . . 106.9(3) ?
C8 N9 H9 . . 126.5 ?
C4 N9 H9 . . 126.5 ?
O1 C2 N3 . . 122.4(3) ?
O1 C2 N1 . . 116.2(3) ?
N3 C2 N1 . . 121.4(3) ?
N9 C4 N3 . . 126.5(3) ?
N9 C4 C5 . . 105.4(3) ?
N3 C4 C5 . . 128.1(3) ?
N7 C5 C4 . . 110.3(3) ?
N7 C5 C6 . . 131.4(3) ?
C4 C5 C6 . . 118.3(3) ?
O2 C6 N1 . . 119.9(3) ?
O2 C6 C5 . . 127.8(3) ?
N1 C6 C5 . . 112.3(3) ?
N7 C8 N9 . . 113.2(3) ?
N7 C8 H8 . . 123.4 ?
N9 C8 H8 . . 123.4 ?

loop_
_geom_bond_atom_site_label_1
_geom_bond_atom_site_label_2
_geom_bond_site_symmetry_2
_geom_bond_distance
_geom_bond_publ_flag
Li1 O1 1_565 1.901(5) yes
Li1 O3 . 1.985(6) yes
Li1 O4 . 1.946(6) yes
Li1 N7 . 2.043(6) yes
O1 C2 . 1.268(4) ?
O1 Li1 1_545 1.901(5) ?
O2 C6 . 1.247(4) ?
O3 H31 . .86(3) ?
O3 H32 . .86(3) ?
O4 H41 . .87(3) ?
O4 H42 . .86(3) ?
N1 C6 . 1.382(4) ?
N1 C2 . 1.395(4) ?
N1 H1 . .86 ?
N3 C2 . 1.326(4) ?
N3 C4 . 1.363(4) ?
N7 C8 . 1.314(5) ?
N7 C5 . 1.382(4) ?
N9 C8 . 1.357(4) ?
N9 C4 . 1.362(4) ?
N9 H9 . .86 ?
C4 C5 . 1.388(4) ?
C5 C6 . 1.415(4) ?
C8 H8 . .93 ?

loop_
_geom_hbond_atom_site_label_D
_geom_hbond_atom_site_label_H
_geom_hbond_atom_site_label_A
_geom_hbond_site_symmetry_A
_geom_hbond_distance_DH
_geom_hbond_distance_HA
_geom_hbond_distance_DA
_geom_hbond_angle_DHA
_geom_hbond_publ_flag
O3 H31 O4 1_556 .86(3) 1.98(3) 2.814(3) 163(5) yes
O3 H32 N3 1_665 .86(3) 2.00(3) 2.820(4) 159(5) yes
O4 H41 O1 1_665 .87(3) 1.86(3) 2.689(3) 159(5) yes
O4 H42 O2 . .86(3) 1.86(3) 2.719(3) 170(6) yes
N1 H1 O3 1_544 .86 2.13 2.985(4) 171 yes
N9 H9 O2 1_456 .86 1.94 2.760(3) 158 yes

loop_
_geom_torsion_atom_site_label_1
_geom_torsion_atom_site_label_2
_geom_torsion_atom_site_label_3
_geom_torsion_atom_site_label_4
_geom_torsion_site_symmetry_1
_geom_torsion
O1 Li1 N7 C8 1_565 -54.2(4)
O4 Li1 N7 C8 . 176.3(3)
O3 Li1 N7 C8 . 63.4(4)
O1 Li1 N7 C5 1_565 133.5(4)
O4 Li1 N7 C5 . 4.0(5)
O3 Li1 N7 C5 . -108.9(4)
Li1 O1 C2 N3 1_545 -112.4(4)
Li1 O1 C2 N1 1_545 69.2(5)
C4 N3 C2 O1 . -178.6(3)
C4 N3 C2 N1 . -.3(5)
C6 N1 C2 O1 . 178.5(3)
C6 N1 C2 N3 . .1(5)
C8 N9 C4 N3 . 178.9(3)
C8 N9 C4 C5 . .1(4)
C2 N3 C4 N9 . -178.5(3)
C2 N3 C4 C5 . .0(5)
C8 N7 C5 C4 . .1(4)
Li1 N7 C5 C4 . 173.2(3)
C8 N7 C5 C6 . -179.2(4)
Li1 N7 C5 C6 . -6.1(7)
N9 C4 C5 N7 . -.1(3)
N3 C4 C5 N7 . -178.9(4)
N9 C4 C5 C6 . 179.3(3)
N3 C4 C5 C6 . .5(4)
C2 N1 C6 O2 . -178.9(3)
C2 N1 C6 C5 . .4(4)
N7 C5 C6 O2 . -2.1(6)
C4 C5 C6 O2 . 178.6(3)
N7 C5 C6 N1 . 178.6(3)
C4 C5 C6 N1 . -.6(4)
C5 N7 C8 N9 . -.1(4)
Li1 N7 C8 N9 . -174.6(3)
C4 N9 C8 N7 . .0(4)
